data_1559411
loop_
_publ_author_name
'Wang, Jinhui'
'Jin, Weiyang'
'Zhou, Xiaoxin'
'Li, Jiaqi'
'Xu, Chengdong'
'Ma, Zhongjun'
'Wang, Jianan'
'Qin, Lele'
'Zhou, Biao'
'Ding, Wanjing'
'Gao, Tingting'
'Yao, Hangping'
'Chen, Zhe'

_publ_section_title
;
 Identification, Structure--Activity Relationships of Marine-Derived
 Indolocarbazoles, and a Dual PKC\q/\d Inhibitor with Potent
 Antipancreatic Cancer Efficacy
;
_journal_name_full 'Journal of Medicinal Chemistry'
_journal_paper_doi 10.1021/acs.jmedchem.0c01271
_journal_year 2020
_chemical_formula_moiety 'C30 H22 N4 O4, C H4 O, C O0.5'
_chemical_formula_sum 'C32 H26 N4 O5.5'
_chemical_formula_weight 554.57
_space_group_crystal_system triclinic
_space_group_IT_number 2
_space_group_name_Hall '-P 1'
_space_group_name_H-M_alt 'P -1'
_atom_sites_solution_hydrogens geom
_atom_sites_solution_primary direct
_audit_creation_date 2017-09-12
_audit_creation_method
;
Olex2 1.2
(compiled 2017.03.28 svn.r3405 for OlexSys, GUI svn.r5381)
;
_cell_angle_alpha 95.819(3)
_cell_angle_beta 112.387(3)
_cell_angle_gamma 111.273(3)
_cell_formula_units_Z 2
_cell_length_a 10.6126(3)
_cell_length_b 11.4102(4)
_cell_length_c 13.3071(5)
_cell_measurement_reflns_used 19621
_cell_measurement_temperature 170
_cell_measurement_theta_max 66.8652
_cell_measurement_theta_min 3.7368
_cell_volume 1333.67(10)
_computing_cell_refinement
;
CrysAlisPro, Agilent Technologies,
Version 1.171.35.11 (release 16-05-2011 CrysAlis171 .NET)
(compiled May 16 2011,17:55:39)
;
_computing_data_collection
;
CrysAlisPro, Agilent Technologies,
Version 1.171.35.11 (release 16-05-2011 CrysAlis171 .NET)
(compiled May 16 2011,17:55:39)
;
_computing_data_reduction
;
CrysAlisPro, Agilent Technologies,
Version 1.171.35.11 (release 16-05-2011 CrysAlis171 .NET)
(compiled May 16 2011,17:55:39)
;
_computing_molecular_graphics 'Olex2 (Dolomanov et al., 2009)'
_computing_publication_material 'Olex2 (Dolomanov et al., 2009)'
_computing_structure_refinement 'ShelXL (Sheldrick, 2015)'
_computing_structure_solution 'ShelXS (Sheldrick, 2008)'
_diffrn_ambient_temperature 170
_diffrn_detector_area_resol_mean 10.3592
_diffrn_measured_fraction_theta_full 0.987
_diffrn_measured_fraction_theta_max 0.987
_diffrn_measurement_details
;
#__ type_ start__ end____ width___ exp.time_
  1 omega  -35.00   33.00   1.0000    1.5000
omega____ theta____ kappa____ phi______ frames
    -      -41.6938   38.0000   90.0000 68

#__ type_ start__ end____ width___ exp.time_
  2 omega  -87.00  -58.00   1.0000    1.5000
omega____ theta____ kappa____ phi______ frames
    -      -41.6938  -44.0000  -31.0000 29

#__ type_ start__ end____ width___ exp.time_
  3 omega  -39.00  -14.00   1.0000    1.5000
omega____ theta____ kappa____ phi______ frames
    -      -41.6938  -44.0000  -31.0000 25

#__ type_ start__ end____ width___ exp.time_
  4 omega  -67.00  -38.00   1.0000    1.5000
omega____ theta____ kappa____ phi______ frames
    -      -41.6938   38.0000   90.0000 29

#__ type_ start__ end____ width___ exp.time_
  5 omega  -50.00  -17.00   1.0000    1.5000
omega____ theta____ kappa____ phi______ frames
    -      -41.6938  -47.0000  111.0000 33

#__ type_ start__ end____ width___ exp.time_
  6 omega  -98.00  -26.00   1.0000    1.5000
omega____ theta____ kappa____ phi______ frames
    -      -41.6938  125.0000 -180.0000 72

#__ type_ start__ end____ width___ exp.time_
  7 omega    8.00   57.00   1.0000    1.5000
omega____ theta____ kappa____ phi______ frames
    -       41.6938   77.0000  -60.0000 49

#__ type_ start__ end____ width___ exp.time_
  8 omega   10.00   41.00   1.0000    1.5000
omega____ theta____ kappa____ phi______ frames
    -       41.6938   77.0000  150.0000 31

#__ type_ start__ end____ width___ exp.time_
  9 omega   89.00  118.00   1.0000    1.5000
omega____ theta____ kappa____ phi______ frames
    -       41.6938   77.0000  150.0000 29

#__ type_ start__ end____ width___ exp.time_
 10 omega   60.00  119.00   1.0000    1.5000
omega____ theta____ kappa____ phi______ frames
    -       41.6938   77.0000  -60.0000 59

#__ type_ start__ end____ width___ exp.time_
 11 omega   65.00  114.00   1.0000    1.5000
omega____ theta____ kappa____ phi______ frames
    -       46.0000   76.0000   29.0000 49

#__ type_ start__ end____ width___ exp.time_
 12 omega   14.00   41.00   1.0000    1.5000
omega____ theta____ kappa____ phi______ frames
    -       46.0000   76.0000   29.0000 27

#__ type_ start__ end____ width___ exp.time_
 13 omega   13.00   39.00   1.0000    1.5000
omega____ theta____ kappa____ phi______ frames
    -       46.0000   79.0000  107.0000 26

#__ type_ start__ end____ width___ exp.time_
 14 omega   76.00  126.00   1.0000    1.5000
omega____ theta____ kappa____ phi______ frames
    -       46.0000   79.0000  107.0000 50

#__ type_ start__ end____ width___ exp.time_
 15 omega  -47.00  -15.00   1.0000    1.5000
omega____ theta____ kappa____ phi______ frames
    -      -50.0000  -82.0000  -73.0000 32

#__ type_ start__ end____ width___ exp.time_
 16 omega  -44.00  -18.00   1.0000    1.5000
omega____ theta____ kappa____ phi______ frames
    -      -54.0000  -84.0000  177.0000 26

#__ type_ start__ end____ width___ exp.time_
 17 omega   23.00   49.00   1.0000    1.5000
omega____ theta____ kappa____ phi______ frames
    -       54.0000   78.0000  155.0000 26

#__ type_ start__ end____ width___ exp.time_
 18 omega  -57.00  -24.00   1.0000    1.5000
omega____ theta____ kappa____ phi______ frames
    -      -58.0000  -79.0000    8.0000 33

#__ type_ start__ end____ width___ exp.time_
 19 omega  -50.00  -24.00   1.0000    1.5000
omega____ theta____ kappa____ phi______ frames
    -      -58.0000  -80.0000 -109.0000 26

#__ type_ start__ end____ width___ exp.time_
 20 omega  111.00  136.00   1.0000    1.5000
omega____ theta____ kappa____ phi______ frames
    -       58.0000   76.0000   30.0000 25

#__ type_ start__ end____ width___ exp.time_
 21 omega   25.00   66.00   1.0000    1.5000
omega____ theta____ kappa____ phi______ frames
    -       58.0000   76.0000   30.0000 41

#__ type_ start__ end____ width___ exp.time_
 22 omega  110.00  137.00   1.0000    1.5000
omega____ theta____ kappa____ phi______ frames
    -       62.0000   77.0000  172.0000 27

#__ type_ start__ end____ width___ exp.time_
 23 omega   30.00   56.00   1.0000    1.5000
omega____ theta____ kappa____ phi______ frames
    -       62.0000   78.0000  109.0000 26

#__ type_ start__ end____ width___ exp.time_
 24 omega   28.00   61.00   1.0000    1.5000
omega____ theta____ kappa____ phi______ frames
    -       62.0000   77.0000  172.0000 33

#__ type_ start__ end____ width___ exp.time_
 25 omega   35.00   65.00   1.0000    1.5000
omega____ theta____ kappa____ phi______ frames
    -       66.0000   78.0000  -70.0000 30

#__ type_ start__ end____ width___ exp.time_
 26 omega  -62.00  -37.00   1.0000    2.0000
omega____ theta____ kappa____ phi______ frames
    -      -70.0000  -76.0000  171.0000 25

#__ type_ start__ end____ width___ exp.time_
 27 omega  -73.00  -42.00   1.0000    2.0000
omega____ theta____ kappa____ phi______ frames
    -      -74.0000  -74.0000  -66.0000 31

#__ type_ start__ end____ width___ exp.time_
 28 omega  -65.00  -40.00   1.0000    2.0000
omega____ theta____ kappa____ phi______ frames
    -      -74.0000  -78.0000   70.0000 25

#__ type_ start__ end____ width___ exp.time_
 29 omega  -74.00  -41.00   1.0000    2.0000
omega____ theta____ kappa____ phi______ frames
    -      -74.0000  -73.0000    6.0000 33

#__ type_ start__ end____ width___ exp.time_
 30 omega  -73.00  -46.00   1.0000    2.0000
omega____ theta____ kappa____ phi______ frames
    -      -78.0000  -74.0000 -102.0000 27

#__ type_ start__ end____ width___ exp.time_
 31 omega  -71.00  -45.00   1.0000    2.0000
omega____ theta____ kappa____ phi______ frames
    -      -78.0000  -72.0000  -46.0000 26

#__ type_ start__ end____ width___ exp.time_
 32 omega  -75.00  -50.00   1.0000    2.0000
omega____ theta____ kappa____ phi______ frames
    -      -83.0000  -76.0000  -75.0000 25

#__ type_ start__ end____ width___ exp.time_
 33 omega  -78.00  -52.00   1.0000    2.0000
omega____ theta____ kappa____ phi______ frames
    -      -83.0000  -73.0000   31.0000 26

#__ type_ start__ end____ width___ exp.time_
 34 omega  -76.00  -49.00   1.0000    2.0000
omega____ theta____ kappa____ phi______ frames
    -      -83.0000  -79.0000  170.0000 27

#__ type_ start__ end____ width___ exp.time_
 35 omega  -75.00  -49.00   1.0000    2.0000
omega____ theta____ kappa____ phi______ frames
    -      -83.0000  -77.0000   60.0000 26

#__ type_ start__ end____ width___ exp.time_
 36 omega  -78.00  -52.00   1.0000    2.0000
omega____ theta____ kappa____ phi______ frames
    -      -83.0000  -69.0000   91.0000 26

#__ type_ start__ end____ width___ exp.time_
 37 omega  -76.00  -50.00   1.0000    2.0000
omega____ theta____ kappa____ phi______ frames
    -      -83.0000  -77.0000 -137.0000 26

#__ type_ start__ end____ width___ exp.time_
 38 omega  -76.00  -50.00   1.0000    2.0000
omega____ theta____ kappa____ phi______ frames
    -      -83.0000  -72.0000  126.0000 26

#__ type_ start__ end____ width___ exp.time_
 39 omega  -75.00  -49.00   1.0000    2.0000
omega____ theta____ kappa____ phi______ frames
    -      -83.0000  -77.0000 -180.0000 26

#__ type_ start__ end____ width___ exp.time_
 40 omega  -75.00  -49.00   1.0000    2.0000
omega____ theta____ kappa____ phi______ frames
    -      -83.0000  -77.0000    0.0000 26

#__ type_ start__ end____ width___ exp.time_
 41 omega  -75.00  -49.00   1.0000    2.0000
omega____ theta____ kappa____ phi______ frames
    -      -83.0000  -77.0000 -120.0000 26

#__ type_ start__ end____ width___ exp.time_
 42 omega   60.00  172.00   1.0000    2.0000
omega____ theta____ kappa____ phi______ frames
    -       93.5000   77.0000   90.0000 112

#__ type_ start__ end____ width___ exp.time_
 43 omega   83.00  109.00   1.0000    2.0000
omega____ theta____ kappa____ phi______ frames
    -       93.5000  -89.0000   31.0000 26

#__ type_ start__ end____ width___ exp.time_
 44 omega   61.00  171.00   1.0000    2.0000
omega____ theta____ kappa____ phi______ frames
    -       93.5000   77.0000 -150.0000 110

#__ type_ start__ end____ width___ exp.time_
 45 omega   97.00  152.00   1.0000    2.0000
omega____ theta____ kappa____ phi______ frames
    -       93.5000   77.0000  150.0000 55

#__ type_ start__ end____ width___ exp.time_
 46 omega   33.00   72.00   1.0000    2.0000
omega____ theta____ kappa____ phi______ frames
    -       93.5000  -89.0000   31.0000 39

#__ type_ start__ end____ width___ exp.time_
 47 omega   83.00  110.00   1.0000    2.0000
omega____ theta____ kappa____ phi______ frames
    -       93.5000  -93.0000  126.0000 27

#__ type_ start__ end____ width___ exp.time_
 48 omega   60.00  157.00   1.0000    2.0000
omega____ theta____ kappa____ phi______ frames
    -       93.5000   77.0000  120.0000 97

#__ type_ start__ end____ width___ exp.time_
 49 omega   48.00  129.00   1.0000    2.0000
omega____ theta____ kappa____ phi______ frames
    -       93.5000  -90.0000 -136.0000 81

#__ type_ start__ end____ width___ exp.time_
 50 omega  108.00  146.00   1.0000    2.0000
omega____ theta____ kappa____ phi______ frames
    -       93.5000   77.0000   60.0000 38

#__ type_ start__ end____ width___ exp.time_
 51 omega   63.00  103.00   1.0000    2.0000
omega____ theta____ kappa____ phi______ frames
    -       93.5000   77.0000   60.0000 40

#__ type_ start__ end____ width___ exp.time_
 52 omega   82.00  117.00   1.0000    2.0000
omega____ theta____ kappa____ phi______ frames
    -       93.5000  -85.0000  -47.0000 35

#__ type_ start__ end____ width___ exp.time_
 53 omega   60.00  171.00   1.0000    2.0000
omega____ theta____ kappa____ phi______ frames
    -       93.5000   77.0000 -180.0000 111

#__ type_ start__ end____ width___ exp.time_
 54 omega   60.00   90.00   1.0000    2.0000
omega____ theta____ kappa____ phi______ frames
    -       93.5000   77.0000  150.0000 30

#__ type_ start__ end____ width___ exp.time_
 55 omega   99.00  168.00   1.0000    2.0000
omega____ theta____ kappa____ phi______ frames
    -       93.5000   77.0000 -120.0000 69

#__ type_ start__ end____ width___ exp.time_
 56 omega   61.00   94.00   1.0000    2.0000
omega____ theta____ kappa____ phi______ frames
    -       93.5000   77.0000 -120.0000 33

#__ type_ start__ end____ width___ exp.time_
 57 omega   62.00  170.00   1.0000    2.0000
omega____ theta____ kappa____ phi______ frames
    -       93.5000   77.0000    0.0000 108

#__ type_ start__ end____ width___ exp.time_
 58 omega   32.00   70.00   1.0000    2.0000
omega____ theta____ kappa____ phi______ frames
    -       93.5000  -94.0000  -66.0000 38

#__ type_ start__ end____ width___ exp.time_
 59 omega   36.00   76.00   1.0000    2.0000
omega____ theta____ kappa____ phi______ frames
    -       93.5000  -45.0000  -60.0000 40

#__ type_ start__ end____ width___ exp.time_
 60 omega  135.00  172.00   1.0000    2.0000
omega____ theta____ kappa____ phi______ frames
    -       93.5000   77.0000  -30.0000 37

#__ type_ start__ end____ width___ exp.time_
 61 omega   99.00  132.00   1.0000    2.0000
omega____ theta____ kappa____ phi______ frames
    -       93.5000   77.0000  -30.0000 33

#__ type_ start__ end____ width___ exp.time_
 62 omega   61.00   96.00   1.0000    2.0000
omega____ theta____ kappa____ phi______ frames
    -       93.5000   77.0000  -30.0000 35

#__ type_ start__ end____ width___ exp.time_
 63 omega   60.00  172.00   1.0000    2.0000
omega____ theta____ kappa____ phi______ frames
    -       93.5000   77.0000  -90.0000 112

#__ type_ start__ end____ width___ exp.time_
 64 omega   95.00  170.00   1.0000    2.0000
omega____ theta____ kappa____ phi______ frames
    -       93.5000   77.0000   30.0000 75

#__ type_ start__ end____ width___ exp.time_
 65 omega   63.00   92.00   1.0000    2.0000
omega____ theta____ kappa____ phi______ frames
    -       93.5000   77.0000   30.0000 29

#__ type_ start__ end____ width___ exp.time_
 66 omega   90.00  172.00   1.0000    2.0000
omega____ theta____ kappa____ phi______ frames
    -       93.5000   77.0000  -60.0000 82

#__ type_ start__ end____ width___ exp.time_
 67 omega   42.00  127.00   1.0000    2.0000
omega____ theta____ kappa____ phi______ frames
    -       93.5000  -77.0000   60.0000 85

#__ type_ start__ end____ width___ exp.time_
 68 omega   60.00   86.00   1.0000    2.0000
omega____ theta____ kappa____ phi______ frames
    -       93.5000   77.0000  -60.0000 26

#__ type_ start__ end____ width___ exp.time_
 69 omega  -99.00  -18.00   1.0000    1.5000
omega____ theta____ kappa____ phi______ frames
    -      -41.6938  125.0000 -120.0000 81

#__ type_ start__ end____ width___ exp.time_
 70 omega  -82.00    9.00   1.0000    1.5000
omega____ theta____ kappa____ phi______ frames
    -      -41.6938   94.0000   66.0000 91

#__ type_ start__ end____ width___ exp.time_
 71 omega  -99.00  -18.00   1.0000    1.5000
omega____ theta____ kappa____ phi______ frames
    -      -41.6938  125.0000   90.0000 81

#__ type_ start__ end____ width___ exp.time_
 72 omega -120.00   -8.00   1.0000    1.5000
omega____ theta____ kappa____ phi______ frames
    -      -41.6938  -77.0000  -60.0000 112

#__ type_ start__ end____ width___ exp.time_
 73 omega   15.00  118.00   1.0000    1.5000
omega____ theta____ kappa____ phi______ frames
    -       41.6938   38.0000   90.0000 103

#__ type_ start__ end____ width___ exp.time_
 74 omega  -47.00  -15.00   1.0000    1.5000
omega____ theta____ kappa____ phi______ frames
    -      -50.0000  -82.0000  -73.0000 32

#__ type_ start__ end____ width___ exp.time_
 75 omega  -48.00  -15.00   1.0000    1.5000
omega____ theta____ kappa____ phi______ frames
    -      -50.0000  -81.0000  152.0000 33

#__ type_ start__ end____ width___ exp.time_
 76 omega  -50.00  -24.00   1.0000    1.5000
omega____ theta____ kappa____ phi______ frames
    -      -58.0000  -80.0000 -109.0000 26

#__ type_ start__ end____ width___ exp.time_
 77 omega   24.00  138.00   1.0000    1.5000
omega____ theta____ kappa____ phi______ frames
    -       58.0000   79.0000  144.0000 114

#__ type_ start__ end____ width___ exp.time_
 78 omega   24.00  138.00   1.0000    1.5000
omega____ theta____ kappa____ phi______ frames
    -       58.0000   79.0000 -170.0000 114

#__ type_ start__ end____ width___ exp.time_
 79 omega   24.00  137.00   1.0000    1.5000
omega____ theta____ kappa____ phi______ frames
    -       58.0000   78.0000   -9.0000 113

#__ type_ start__ end____ width___ exp.time_
 80 omega   28.00  141.00   1.0000    1.5000
omega____ theta____ kappa____ phi______ frames
    -       62.0000   78.0000 -111.0000 113

#__ type_ start__ end____ width___ exp.time_
 81 omega   29.00  140.00   1.0000    1.5000
omega____ theta____ kappa____ phi______ frames
    -       62.0000   76.0000   51.0000 111

#__ type_ start__ end____ width___ exp.time_
 82 omega   29.00  140.00   1.0000    1.5000
omega____ theta____ kappa____ phi______ frames
    -       62.0000   76.0000  -51.0000 111

#__ type_ start__ end____ width___ exp.time_
 83 omega   28.00  141.00   1.0000    1.5000
omega____ theta____ kappa____ phi______ frames
    -       62.0000   77.0000  172.0000 113

#__ type_ start__ end____ width___ exp.time_
 84 omega   28.00  141.00   1.0000    1.5000
omega____ theta____ kappa____ phi______ frames
    -       62.0000   78.0000  109.0000 113

#__ type_ start__ end____ width___ exp.time_
 85 omega   33.00  144.00   1.0000    1.5000
omega____ theta____ kappa____ phi______ frames
    -       66.0000   76.0000    1.0000 111

#__ type_ start__ end____ width___ exp.time_
 86 omega   32.00  145.00   1.0000    1.5000
omega____ theta____ kappa____ phi______ frames
    -       66.0000   78.0000  -70.0000 113

#__ type_ start__ end____ width___ exp.time_
 87 omega   66.00  164.00   1.0000    2.0000
omega____ theta____ kappa____ phi______ frames
    -       93.5000   45.0000   90.0000 98

#__ type_ start__ end____ width___ exp.time_
 88 omega   32.00  177.00   1.0000    2.0000
omega____ theta____ kappa____ phi______ frames
    -       93.5000   15.0000 -120.0000 145

#__ type_ start__ end____ width___ exp.time_
 89 omega   73.00  168.00   1.0000    2.0000
omega____ theta____ kappa____ phi______ frames
    -       93.5000  125.0000    0.0000 95

#__ type_ start__ end____ width___ exp.time_
 90 omega   66.00  168.00   1.0000    2.0000
omega____ theta____ kappa____ phi______ frames
    -       93.5000   45.0000  -60.0000 102

#__ type_ start__ end____ width___ exp.time_
 91 omega   19.00   77.00   1.0000    2.0000
omega____ theta____ kappa____ phi______ frames
    -       93.5000  -45.0000  150.0000 58

#__ type_ start__ end____ width___ exp.time_
 92 omega   73.00  168.00   1.0000    2.0000
omega____ theta____ kappa____ phi______ frames
    -       93.5000  125.0000  120.0000 95

#__ type_ start__ end____ width___ exp.time_
 93 omega   15.00  127.00   1.0000    2.0000
omega____ theta____ kappa____ phi______ frames
    -       93.5000  -77.0000   30.0000 112

#__ type_ start__ end____ width___ exp.time_
 94 omega    9.00   83.00   1.0000    2.0000
omega____ theta____ kappa____ phi______ frames
    -       93.5000  -94.0000  -66.0000 74
;
_diffrn_measurement_device_type 'Xcalibur, Atlas, Gemini ultra'
_diffrn_measurement_method '\w scans'
_diffrn_orient_matrix_UB_11 -0.0107948000
_diffrn_orient_matrix_UB_12 -0.0045026000
_diffrn_orient_matrix_UB_13 -0.1192181000
_diffrn_orient_matrix_UB_21 0.0351596000
_diffrn_orient_matrix_UB_22 0.1461781000
_diffrn_orient_matrix_UB_23 0.0215802000
_diffrn_orient_matrix_UB_31 0.1705667000
_diffrn_orient_matrix_UB_32 0.0369184000
_diffrn_orient_matrix_UB_33 0.0480764000
_diffrn_radiation_monochromator mirror
_diffrn_radiation_type CuK\a
_diffrn_radiation_wavelength 1.54184
_diffrn_reflns_av_R_equivalents 0.0618
_diffrn_reflns_av_unetI/netI 0.0222
_diffrn_reflns_Laue_measured_fraction_full 0.987
_diffrn_reflns_Laue_measured_fraction_max 0.987
_diffrn_reflns_limit_h_max 12
_diffrn_reflns_limit_h_min -12
_diffrn_reflns_limit_k_max 13
_diffrn_reflns_limit_k_min -13
_diffrn_reflns_limit_l_max 15
_diffrn_reflns_limit_l_min -15
_diffrn_reflns_number 45204
_diffrn_reflns_point_group_measured_fraction_full 0.987
_diffrn_reflns_point_group_measured_fraction_max 0.987
_diffrn_reflns_theta_full 66.977
_diffrn_reflns_theta_max 66.977
_diffrn_reflns_theta_min 3.740
_diffrn_source 'Enhance Ultra (Cu) X-ray Source'
_exptl_absorpt_coefficient_mu 0.788
_exptl_absorpt_correction_T_max 1.00000
_exptl_absorpt_correction_T_min 0.61355
_exptl_absorpt_correction_type multi-scan
_exptl_absorpt_process_details
;
CrysAlisPro, Agilent Technologies,
Version 1.171.35.11 (release 16-05-2011 CrysAlis171 .NET)
(compiled May 16 2011,17:55:39)
Empirical absorption correction using spherical harmonics,
 implemented in SCALE3 ABSPACK scaling algorithm.
;
_exptl_crystal_colour yellow
_exptl_crystal_colour_primary yellow
_exptl_crystal_density_diffrn 1.381
_exptl_crystal_description block
_exptl_crystal_F_000 580
_exptl_crystal_size_max 0.48
_exptl_crystal_size_mid 0.46
_exptl_crystal_size_min 0.4
_refine_diff_density_max 0.278
_refine_diff_density_min -0.438
_refine_diff_density_rms 0.059
_refine_ls_extinction_method none
_refine_ls_goodness_of_fit_ref 1.034
_refine_ls_hydrogen_treatment constr
_refine_ls_matrix_type full
_refine_ls_number_parameters 380
_refine_ls_number_reflns 4692
_refine_ls_number_restraints 0
_refine_ls_restrained_S_all 1.034
_refine_ls_R_factor_all 0.0550
_refine_ls_R_factor_gt 0.0493
_refine_ls_shift/su_max 0.001
_refine_ls_shift/su_mean 0.000
_refine_ls_structure_factor_coef Fsqd
_refine_ls_weighting_details 'w=1/[\s^2^(Fo^2^)+(0.0765P)^2^+0.7536P] where P=(Fo^2^+2Fc^2^)/3'
_refine_ls_weighting_scheme calc
_refine_ls_wR_factor_gt 0.1312
_refine_ls_wR_factor_ref 0.1381
_reflns_Friedel_coverage 0.000
_reflns_number_gt 4151
_reflns_number_total 4692
_reflns_threshold_expression 'I > 2\s(I)'
_cod_data_source_file jm0c01271_si_004.cif
_cod_data_source_block 170907_a61_34g
_cod_original_cell_volume 1333.67(8)
_cod_original_formula_sum 'C32 H26 N4 O5.50'
_cod_database_code 1559411
_shelx_shelxl_version_number 2016/6
_chemical_oxdiff_formula 'c h n o'
_shelx_space_group_comment
;
The symmetry employed for this shelxl refinement is uniquely defined
by the following loop, which should always be used as a source of
symmetry information in preference to the above space-group names.
They are only intended as comments.
;
_shelx_estimated_absorpt_t_max 0.743
_shelx_estimated_absorpt_t_min 0.703
_reflns_odcompleteness_completeness 99.80
_reflns_odcompleteness_iscentric 1
_reflns_odcompleteness_theta 64.99
_olex2_refinement_description
;
1. Fixed Uiso
 At 1.2 times of:
  All C(H) groups, All C(H,H) groups, All N(H) groups, All N(H,H) groups
 At 1.5 times of:
  All C(H,H,H) groups, All O(H) groups
2.a Secondary CH2 refined with riding coordinates:
 C1(H1A,H1B)
2.b Aromatic/amide H refined with riding coordinates:
 N1(H1), N3(H3), C11(H11), C12(H12), C13(H13), C14(H14), C17(H17), C18(H18),
 C19(H19), C20(H20), C23(H23), C25(H25), C28(H28), C29(H29)
2.c X=CH2 refined with riding coordinates:
 N4(H4A,H4B)
2.d Idealised Me refined as rotating group:
 C30(H30A,H30B,H30C), C31(H31A,H31B,H31C)
2.e Idealised tetrahedral OH refined as rotating group:
 O4(H4), O5(H5)
;
_olex2_submission_special_instructions 'No special instructions were received'

loop_
_space_group_symop_operation_xyz
'x, y, z'
'-x, -y, -z'

loop_
_atom_site_label
_atom_site_type_symbol
_atom_site_fract_x
_atom_site_fract_y
_atom_site_fract_z
_atom_site_U_iso_or_equiv
_atom_site_adp_type
_atom_site_occupancy
_atom_site_site_symmetry_order
_atom_site_calc_flag
_atom_site_refinement_flags_posn
_atom_site_refinement_flags_adp
_atom_site_refinement_flags_occupancy
_atom_site_disorder_assembly
_atom_site_disorder_group
O1 O 0.22214(17) 0.43062(14) 0.38883(12) 0.0461(4) Uani 1 1 d . . . . .
O2 O 1.05443(13) 0.86342(13) 1.01648(10) 0.0332(3) Uani 1 1 d . . . . .
O3 O 0.24280(14) 0.73072(13) 0.90556(12) 0.0392(4) Uani 1 1 d . . . . .
O4 O 0.33506(17) 0.88320(18) 1.11582(12) 0.0484(4) Uani 1 1 d . . . . .
H4 H 0.251830 0.862263 1.059469 0.073 Uiso 1 1 calc GR . . . .
N1 N 0.30506(19) 0.60615(17) 0.32212(13) 0.0394(4) Uani 1 1 d . . . . .
H1 H 0.240026 0.567064 0.250419 0.047 Uiso 1 1 calc R . . . .
N2 N 0.65744(15) 0.71213(13) 0.81171(11) 0.0221(3) Uani 1 1 d . . . . .
N3 N 0.80089(16) 0.97841(14) 0.75333(12) 0.0255(3) Uani 1 1 d . . . . .
H3 H 0.857690 0.995770 0.826320 0.031 Uiso 1 1 calc R . . . .
N4 N 0.93953(17) 0.74345(15) 0.83632(12) 0.0305(4) Uani 1 1 d . . . . .
H4A H 1.025704 0.747554 0.840104 0.037 Uiso 1 1 calc R . . . .
H4B H 0.855334 0.700429 0.772945 0.037 Uiso 1 1 calc R . . . .
C1 C 0.4177(2) 0.7409(2) 0.36174(15) 0.0349(4) Uani 1 1 d . . . . .
H1A H 0.370236 0.801650 0.346259 0.042 Uiso 1 1 calc R . . . .
H1B H 0.487532 0.754434 0.326913 0.042 Uiso 1 1 calc R . . . .
C2 C 0.3080(2) 0.5456(2) 0.40409(16) 0.0344(4) Uani 1 1 d . . . . .
C3 C 0.4322(2) 0.64292(18) 0.51112(15) 0.0280(4) Uani 1 1 d . . . . .
C4 C 0.4978(2) 0.75752(18) 0.48647(14) 0.0282(4) Uani 1 1 d . . . . .
C5 C 0.6202(2) 0.86821(17) 0.57183(14) 0.0259(4) Uani 1 1 d . . . . .
C6 C 0.67947(18) 0.86046(16) 0.68414(14) 0.0230(4) Uani 1 1 d . . . . .
C7 C 0.61478(18) 0.74287(16) 0.70862(13) 0.0231(4) Uani 1 1 d . . . . .
C8 C 0.48798(19) 0.63332(16) 0.62366(14) 0.0246(4) Uani 1 1 d . . . . .
C9 C 0.44879(19) 0.53271(17) 0.67885(15) 0.0261(4) Uani 1 1 d . . . . .
C10 C 0.55697(18) 0.58377(16) 0.79388(14) 0.0238(4) Uani 1 1 d . . . . .
C11 C 0.5531(2) 0.51286(18) 0.87259(16) 0.0295(4) Uani 1 1 d . . . . .
H11 H 0.627457 0.548710 0.949463 0.035 Uiso 1 1 calc R . . . .
C12 C 0.4366(2) 0.38805(19) 0.83438(17) 0.0360(4) Uani 1 1 d . . . . .
H12 H 0.430870 0.336959 0.885981 0.043 Uiso 1 1 calc R . . . .
C13 C 0.3272(2) 0.33561(19) 0.72126(18) 0.0390(5) Uani 1 1 d . . . . .
H13 H 0.247777 0.249996 0.697768 0.047 Uiso 1 1 calc R . . . .
C14 C 0.3322(2) 0.40543(18) 0.64317(17) 0.0347(4) Uani 1 1 d . . . . .
H14 H 0.257846 0.368111 0.566332 0.042 Uiso 1 1 calc R . . . .
C15 C 0.7086(2) 1.00008(18) 0.57458(15) 0.0284(4) Uani 1 1 d . . . . .
C16 C 0.8180(2) 1.06473(17) 0.68819(15) 0.0278(4) Uani 1 1 d . . . . .
C17 C 0.9238(2) 1.19526(19) 0.72149(18) 0.0363(4) Uani 1 1 d . . . . .
H17 H 0.997380 1.238293 0.798000 0.044 Uiso 1 1 calc R . . . .
C18 C 0.9163(3) 1.2592(2) 0.6375(2) 0.0435(5) Uani 1 1 d . . . . .
H18 H 0.987472 1.347776 0.657392 0.052 Uiso 1 1 calc R . . . .
C19 C 0.8085(3) 1.1983(2) 0.5257(2) 0.0438(5) Uani 1 1 d . . . . .
H19 H 0.806377 1.245952 0.471005 0.053 Uiso 1 1 calc R . . . .
C20 C 0.7036(2) 1.0682(2) 0.49276(18) 0.0372(5) Uani 1 1 d . . . . .
H20 H 0.629968 1.026521 0.416098 0.045 Uiso 1 1 calc R . . . .
C21 C 0.78797(18) 0.79241(16) 0.91542(13) 0.0217(4) Uani 1 1 d . . . . .
C22 C 0.93657(18) 0.80205(16) 0.92602(14) 0.0237(4) Uani 1 1 d . . . . .
C23 C 0.78351(18) 0.85687(16) 1.00326(14) 0.0234(4) Uani 1 1 d . . . . .
H23 H 0.880286 0.907108 1.065954 0.028 Uiso 1 1 calc R . . . .
C24 C 0.65968(19) 0.86501(16) 1.02145(14) 0.0234(4) Uani 1 1 d . . . . .
C25 C 0.50561(19) 0.79498(16) 0.94444(15) 0.0255(4) Uani 1 1 d . . . . .
H25 H 0.476699 0.743704 0.871678 0.031 Uiso 1 1 calc R . . . .
C26 C 0.39582(19) 0.80025(17) 0.97395(15) 0.0273(4) Uani 1 1 d . . . . .
C27 C 0.4371(2) 0.87841(19) 1.08037(16) 0.0311(4) Uani 1 1 d . . . . .
C28 C 0.5886(2) 0.9508(2) 1.15446(15) 0.0333(4) Uani 1 1 d . . . . .
H28 H 0.617343 1.005653 1.225597 0.040 Uiso 1 1 calc R . . . .
C29 C 0.6996(2) 0.94429(18) 1.12619(15) 0.0285(4) Uani 1 1 d . . . . .
H29 H 0.803395 0.994108 1.178408 0.034 Uiso 1 1 calc R . . . .
C30 C 0.1980(3) 0.6378(3) 0.8028(2) 0.0636(8) Uani 1 1 d . . . . .
H30A H 0.233586 0.684116 0.753819 0.095 Uiso 1 1 calc GR . . . .
H30B H 0.087360 0.589436 0.763735 0.095 Uiso 1 1 calc GR . . . .
H30C H 0.242562 0.576346 0.820911 0.095 Uiso 1 1 calc GR . . . .
O5 O 1.0387(2) 0.7949(2) 0.64437(16) 0.0694(5) Uani 1 1 d . . . . .
H5 H 0.963043 0.723257 0.625759 0.104 Uiso 1 1 calc GR . . . .
C31 C 0.9917(3) 0.8824(3) 0.5906(2) 0.0665(8) Uani 1 1 d . . . . .
H31A H 0.953272 0.850056 0.508747 0.100 Uiso 1 1 calc GR . . . .
H31B H 1.077773 0.968968 0.619132 0.100 Uiso 1 1 calc GR . . . .
H31C H 0.911222 0.888781 0.606655 0.100 Uiso 1 1 calc GR . . . .
O6 O 1.000000 0.500000 1.000000 0.194(3) Uani 1 2 d S T P . .
C32 C 0.8842(6) 0.4291(5) 0.9149(3) 0.142(2) Uani 1 1 d . . . . .

loop_
_atom_site_aniso_label
_atom_site_aniso_U_11
_atom_site_aniso_U_22
_atom_site_aniso_U_33
_atom_site_aniso_U_23
_atom_site_aniso_U_13
_atom_site_aniso_U_12
O1 0.0381(8) 0.0368(8) 0.0310(8) -0.0070(6) -0.0024(6) 0.0063(7)
O2 0.0173(6) 0.0436(8) 0.0243(6) -0.0056(6) 0.0024(5) 0.0100(6)
O3 0.0189(7) 0.0406(8) 0.0457(8) -0.0031(6) 0.0090(6) 0.0102(6)
O4 0.0350(8) 0.0900(12) 0.0323(8) 0.0145(8) 0.0172(7) 0.0383(9)
N1 0.0378(10) 0.0477(10) 0.0175(7) -0.0029(7) -0.0016(7) 0.0211(8)
N2 0.0157(7) 0.0243(7) 0.0174(7) 0.0015(5) 0.0032(6) 0.0052(6)
N3 0.0210(7) 0.0272(7) 0.0209(7) 0.0034(6) 0.0053(6) 0.0081(6)
N4 0.0182(8) 0.0418(9) 0.0246(8) -0.0016(6) 0.0067(6) 0.0122(7)
C1 0.0357(11) 0.0457(11) 0.0190(9) 0.0039(8) 0.0055(8) 0.0221(9)
C2 0.0280(10) 0.0394(11) 0.0243(9) -0.0029(8) 0.0005(8) 0.0179(9)
C3 0.0230(9) 0.0316(9) 0.0214(9) -0.0003(7) 0.0028(7) 0.0134(8)
C4 0.0258(9) 0.0371(10) 0.0184(8) 0.0015(7) 0.0045(7) 0.0178(8)
C5 0.0248(9) 0.0329(9) 0.0216(8) 0.0068(7) 0.0089(7) 0.0159(8)
C6 0.0168(8) 0.0269(8) 0.0202(8) 0.0009(7) 0.0050(7) 0.0092(7)
C7 0.0194(8) 0.0287(9) 0.0177(8) 0.0029(7) 0.0053(7) 0.0112(7)
C8 0.0179(8) 0.0269(9) 0.0208(8) -0.0006(7) 0.0028(7) 0.0096(7)
C9 0.0187(9) 0.0259(9) 0.0258(9) -0.0002(7) 0.0046(7) 0.0092(7)
C10 0.0156(8) 0.0246(8) 0.0256(9) 0.0016(7) 0.0062(7) 0.0078(7)
C11 0.0266(9) 0.0307(9) 0.0278(9) 0.0069(7) 0.0106(8) 0.0112(8)
C12 0.0352(11) 0.0306(10) 0.0397(11) 0.0109(8) 0.0162(9) 0.0122(8)
C13 0.0297(10) 0.0254(9) 0.0457(12) 0.0046(8) 0.0102(9) 0.0041(8)
C14 0.0235(10) 0.0279(9) 0.0338(10) -0.0009(8) 0.0022(8) 0.0057(8)
C15 0.0272(9) 0.0342(10) 0.0273(9) 0.0078(8) 0.0134(8) 0.0162(8)
C16 0.0251(9) 0.0295(9) 0.0310(9) 0.0075(7) 0.0139(8) 0.0129(7)
C17 0.0312(10) 0.0324(10) 0.0424(11) 0.0090(8) 0.0164(9) 0.0112(8)
C18 0.0432(12) 0.0353(11) 0.0600(14) 0.0192(10) 0.0304(11) 0.0164(9)
C19 0.0527(14) 0.0475(12) 0.0519(13) 0.0272(11) 0.0347(11) 0.0279(11)
C20 0.0424(12) 0.0462(11) 0.0352(11) 0.0174(9) 0.0224(9) 0.0251(10)
C21 0.0162(8) 0.0232(8) 0.0185(8) 0.0035(6) 0.0039(7) 0.0059(6)
C22 0.0178(8) 0.0246(8) 0.0214(8) 0.0019(7) 0.0057(7) 0.0062(7)
C23 0.0165(8) 0.0262(8) 0.0197(8) 0.0033(7) 0.0045(7) 0.0061(7)
C24 0.0207(9) 0.0245(8) 0.0212(8) 0.0046(7) 0.0078(7) 0.0084(7)
C25 0.0217(9) 0.0265(9) 0.0241(9) 0.0024(7) 0.0080(7) 0.0100(7)
C26 0.0178(9) 0.0286(9) 0.0318(9) 0.0075(7) 0.0083(7) 0.0097(7)
C27 0.0303(10) 0.0431(10) 0.0303(10) 0.0142(8) 0.0167(8) 0.0223(9)
C28 0.0330(10) 0.0460(11) 0.0221(9) 0.0045(8) 0.0108(8) 0.0218(9)
C29 0.0230(9) 0.0326(9) 0.0233(9) 0.0026(7) 0.0068(7) 0.0107(7)
C30 0.0223(11) 0.0578(15) 0.0729(17) -0.0276(13) 0.0016(11) 0.0118(10)
O5 0.0554(11) 0.0837(14) 0.0549(11) 0.0152(10) 0.0256(9) 0.0161(10)
C31 0.0516(16) 0.0670(17) 0.0626(17) -0.0071(14) 0.0174(13) 0.0226(14)
O6 0.169(5) 0.131(4) 0.128(4) 0.054(4) -0.022(4) -0.002(4)
C32 0.130(4) 0.105(3) 0.063(2) 0.027(2) -0.024(2) -0.010(3)

loop_
_atom_type_symbol
_atom_type_description
_atom_type_scat_dispersion_real
_atom_type_scat_dispersion_imag
_atom_type_scat_source
C C 0.0181 0.0091 'International Tables Vol C Tables 4.2.6.8 and 6.1.1.4'
H H 0.0000 0.0000 'International Tables Vol C Tables 4.2.6.8 and 6.1.1.4'
N N 0.0311 0.0180 'International Tables Vol C Tables 4.2.6.8 and 6.1.1.4'
O O 0.0492 0.0322 'International Tables Vol C Tables 4.2.6.8 and 6.1.1.4'

loop_
_geom_angle_atom_site_label_1
_geom_angle_atom_site_label_2
_geom_angle_atom_site_label_3
_geom_angle
_geom_angle_site_symmetry_1
_geom_angle_site_symmetry_3
_geom_angle_publ_flag
C26 O3 C30 116.39(15) . . ?
C27 O4 H4 109.5 . . ?
C1 N1 H1 122.8 . . ?
C2 N1 H1 122.8 . . ?
C2 N1 C1 114.40(15) . . ?
C7 N2 C21 126.56(14) . . ?
C10 N2 C7 108.07(13) . . ?
C10 N2 C21 125.16(14) . . ?
C6 N3 H3 125.9 . . ?
C6 N3 C16 108.30(14) . . ?
C16 N3 H3 125.9 . . ?
H4A N4 H4B 120.0 . . ?
C22 N4 H4A 120.0 . . ?
C22 N4 H4B 120.0 . . ?
N1 C1 H1A 111.5 . . ?
N1 C1 H1B 111.5 . . ?
N1 C1 C4 101.42(16) . . ?
H1A C1 H1B 109.3 . . ?
C4 C1 H1A 111.5 . . ?
C4 C1 H1B 111.5 . . ?
O1 C2 N1 125.00(17) . . ?
O1 C2 C3 128.74(18) . . ?
N1 C2 C3 106.26(17) . . ?
C4 C3 C2 108.06(16) . . ?
C4 C3 C8 120.78(16) . . ?
C8 C3 C2 131.15(17) . . ?
C3 C4 C1 109.86(16) . . ?
C3 C4 C5 121.14(16) . . ?
C5 C4 C1 129.00(18) . . ?
C4 C5 C6 119.16(16) . . ?
C4 C5 C15 134.52(16) . . ?
C6 C5 C15 106.32(15) . . ?
N3 C6 C5 109.57(15) . . ?
N3 C6 C7 130.83(15) . . ?
C7 C6 C5 119.59(15) . . ?
N2 C7 C6 129.29(15) . . ?
N2 C7 C8 109.47(15) . . ?
C6 C7 C8 121.24(15) . . ?
C3 C8 C9 135.60(16) . . ?
C7 C8 C3 118.01(16) . . ?
C7 C8 C9 106.38(15) . . ?
C10 C9 C8 107.10(15) . . ?
C14 C9 C8 134.48(17) . . ?
C14 C9 C10 118.42(17) . . ?
N2 C10 C9 108.93(15) . . ?
C11 C10 N2 128.37(16) . . ?
C11 C10 C9 122.66(16) . . ?
C10 C11 H11 121.4 . . ?
C12 C11 C10 117.27(17) . . ?
C12 C11 H11 121.4 . . ?
C11 C12 H12 119.4 . . ?
C11 C12 C13 121.26(18) . . ?
C13 C12 H12 119.4 . . ?
C12 C13 H13 119.3 . . ?
C14 C13 C12 121.39(18) . . ?
C14 C13 H13 119.3 . . ?
C9 C14 H14 120.5 . . ?
C13 C14 C9 119.00(18) . . ?
C13 C14 H14 120.5 . . ?
C16 C15 C5 106.53(15) . . ?
C20 C15 C5 133.90(18) . . ?
C20 C15 C16 119.57(18) . . ?
N3 C16 C15 109.24(15) . . ?
N3 C16 C17 128.89(17) . . ?
C17 C16 C15 121.86(17) . . ?
C16 C17 H17 121.6 . . ?
C18 C17 C16 116.8(2) . . ?
C18 C17 H17 121.6 . . ?
C17 C18 H18 118.8 . . ?
C19 C18 C17 122.3(2) . . ?
C19 C18 H18 118.8 . . ?
C18 C19 H19 119.7 . . ?
C18 C19 C20 120.68(19) . . ?
C20 C19 H19 119.7 . . ?
C15 C20 H20 120.6 . . ?
C19 C20 C15 118.7(2) . . ?
C19 C20 H20 120.6 . . ?
N2 C21 C22 117.16(14) . . ?
C23 C21 N2 123.80(15) . . ?
C23 C21 C22 119.03(15) . . ?
O2 C22 N4 121.00(15) . . ?
O2 C22 C21 120.98(15) . . ?
N4 C22 C21 118.01(15) . . ?
C21 C23 H23 113.6 . . ?
C21 C23 C24 132.70(15) . . ?
C24 C23 H23 113.6 . . ?
C25 C24 C23 124.82(15) . . ?
C29 C24 C23 116.39(15) . . ?
C29 C24 C25 118.71(16) . . ?
C24 C25 H25 119.8 . . ?
C26 C25 C24 120.34(16) . . ?
C26 C25 H25 119.8 . . ?
O3 C26 C25 124.05(16) . . ?
O3 C26 C27 115.50(16) . . ?
C25 C26 C27 120.44(16) . . ?
O4 C27 C26 123.12(17) . . ?
O4 C27 C28 117.67(17) . . ?
C28 C27 C26 119.17(17) . . ?
C27 C28 H28 119.6 . . ?
C27 C28 C29 120.72(17) . . ?
C29 C28 H28 119.6 . . ?
C24 C29 H29 119.7 . . ?
C28 C29 C24 120.55(17) . . ?
C28 C29 H29 119.7 . . ?
O3 C30 H30A 109.5 . . ?
O3 C30 H30B 109.5 . . ?
O3 C30 H30C 109.5 . . ?
H30A C30 H30B 109.5 . . ?
H30A C30 H30C 109.5 . . ?
H30B C30 H30C 109.5 . . ?
C31 O5 H5 109.5 . . ?
O5 C31 H31A 109.5 . . ?
O5 C31 H31B 109.5 . . ?
O5 C31 H31C 109.5 . . ?
H31A C31 H31B 109.5 . . ?
H31A C31 H31C 109.5 . . ?
H31B C31 H31C 109.5 . . ?
C32 O6 C32 180.0(4) . 2_767 ?

loop_
_geom_bond_atom_site_label_1
_geom_bond_atom_site_label_2
_geom_bond_distance
_geom_bond_site_symmetry_2
_geom_bond_publ_flag
O1 C2 1.237(3) . ?
O2 C22 1.245(2) . ?
O3 C26 1.374(2) . ?
O3 C30 1.437(3) . ?
O4 H4 0.8400 . ?
O4 C27 1.351(2) . ?
N1 H1 0.8800 . ?
N1 C1 1.447(3) . ?
N1 C2 1.346(3) . ?
N2 C7 1.396(2) . ?
N2 C10 1.393(2) . ?
N2 C21 1.425(2) . ?
N3 H3 0.8800 . ?
N3 C6 1.381(2) . ?
N3 C16 1.385(2) . ?
N4 H4A 0.8800 . ?
N4 H4B 0.8800 . ?
N4 C22 1.325(2) . ?
C1 H1A 0.9900 . ?
C1 H1B 0.9900 . ?
C1 C4 1.503(2) . ?
C2 C3 1.479(2) . ?
C3 C4 1.379(3) . ?
C3 C8 1.418(2) . ?
C4 C5 1.403(3) . ?
C5 C6 1.410(2) . ?
C5 C15 1.444(3) . ?
C6 C7 1.403(2) . ?
C7 C8 1.409(2) . ?
C8 C9 1.445(3) . ?
C9 C10 1.413(2) . ?
C9 C14 1.405(3) . ?
C10 C11 1.391(3) . ?
C11 H11 0.9500 . ?
C11 C12 1.383(3) . ?
C12 H12 0.9500 . ?
C12 C13 1.398(3) . ?
C13 H13 0.9500 . ?
C13 C14 1.377(3) . ?
C14 H14 0.9500 . ?
C15 C16 1.412(3) . ?
C15 C20 1.397(3) . ?
C16 C17 1.396(3) . ?
C17 H17 0.9500 . ?
C17 C18 1.388(3) . ?
C18 H18 0.9500 . ?
C18 C19 1.387(3) . ?
C19 H19 0.9500 . ?
C19 C20 1.389(3) . ?
C20 H20 0.9500 . ?
C21 C22 1.490(2) . ?
C21 C23 1.343(2) . ?
C23 H23 0.9500 . ?
C23 C24 1.456(2) . ?
C24 C25 1.404(2) . ?
C24 C29 1.399(2) . ?
C25 H25 0.9500 . ?
C25 C26 1.382(2) . ?
C26 C27 1.407(3) . ?
C27 C28 1.379(3) . ?
C28 H28 0.9500 . ?
C28 C29 1.389(3) . ?
C29 H29 0.9500 . ?
C30 H30A 0.9800 . ?
C30 H30B 0.9800 . ?
C30 H30C 0.9800 . ?
O5 H5 0.8400 . ?
O5 C31 1.411(4) . ?
C31 H31A 0.9800 . ?
C31 H31B 0.9800 . ?
C31 H31C 0.9800 . ?
O6 C32 1.216(4) . ?
O6 C32 1.216(4) 2_767 ?
